data_4307671
loop_
_publ_author_name
'Kazuhiro Uehara'
'Ko Kasai'
'Noritaka Mizuno'

_publ_contact_author_address
;
Department of Chemistry
University of Glasgow
Glasgow G12 8QQ
Scotland  UK
;
_publ_contact_author_email tmizuno@mail.ecc.u-tokyo.ac.jp
_publ_contact_author_fax +81-3-5841-7220
_publ_contact_author_name 'Noritaka Mizuno'
_publ_contact_author_phone +81-3-5841-7272
_publ_section_title
;
Syntheses and Characterizations of Palladium-Based Molecular
Triangle/Square Compounds and Hybrid Composites with Polyoxometalates
;
_journal_name_full 'Inorganic Chemistry'
_journal_page_first 2563
_journal_page_last 2570
_journal_paper_doi 10.1021/ic062156r
_journal_volume 46
_journal_year 2007
_chemical_formula_moiety 'C79 N16 O87.5 Pd4 S7.5 Si2 W24'
_chemical_formula_sum 'C79 N16 O87.5 Pd4 S7.5 Si2 W24'
_chemical_formula_weight 7683.53
_space_group_IT_number 14
_symmetry_cell_setting monoclinic
_symmetry_space_group_name_Hall '-P 2yn'
_symmetry_space_group_name_H-M 'P 1 21/n 1'
_audit_conform_dict_location ftp://ftp.iucr.org/pub/cif_core.dic
_audit_conform_dict_name cif_core.dic
_audit_conform_dict_version 2.3
_audit_creation_date 2006-06-14T00:05:06-00:00
_audit_creation_method 'WinGX routine CIF_UPDATE'
_cell_angle_alpha 90
_cell_angle_beta 109.0290(10)
_cell_angle_gamma 90
_cell_formula_units_Z 4
_cell_length_a 20.4824(3)
_cell_length_b 49.3372(8)
_cell_length_c 27.4000(6)
_cell_measurement_reflns_used 0
_cell_measurement_temperature 153(2)
_cell_measurement_theta_max 0
_cell_measurement_theta_min 0
_cell_volume 26175.8(8)
_computing_molecular_graphics 'Ortep-3 for Windows (Farrugia, 1997)'
_computing_publication_material 'WinGX publication routines (Farrugia, 1999)'
_computing_structure_refinement 'SHELXL-97 (Sheldrick, 1997)'
_computing_structure_solution 'SHELXS-97 (Sheldrick, 1997)'
_diffrn_measured_fraction_theta_full 0.898
_diffrn_measured_fraction_theta_max 0.898
_diffrn_radiation_probe x-ray
_diffrn_radiation_type MoK\a
_diffrn_radiation_wavelength 0.71069
_diffrn_reflns_av_R_equivalents 0
_diffrn_reflns_limit_h_max 27
_diffrn_reflns_limit_h_min 0
_diffrn_reflns_limit_k_max 67
_diffrn_reflns_limit_k_min 0
_diffrn_reflns_limit_l_max 35
_diffrn_reflns_limit_l_min -37
_diffrn_reflns_number 63576
_diffrn_reflns_theta_full 29.18
_diffrn_reflns_theta_max 29.18
_diffrn_reflns_theta_min 1.09
_exptl_absorpt_coefficient_mu 10.89
_exptl_absorpt_correction_type empirical
_exptl_crystal_colour yellow
_exptl_crystal_density_diffrn 1.992
_exptl_crystal_density_method 'not measured'
_exptl_crystal_description prism
_exptl_crystal_F_000 14140
_exptl_crystal_size_max 0
_exptl_crystal_size_mid 0
_exptl_crystal_size_min 0
_platon_squeeze_details
;
;
_refine_diff_density_max 3.69
_refine_diff_density_min -2.175
_refine_ls_extinction_method none
_refine_ls_goodness_of_fit_ref 1.049
_refine_ls_hydrogen_treatment noref
_refine_ls_matrix_type full
_refine_ls_number_parameters 1056
_refine_ls_number_reflns 63576
_refine_ls_number_restraints 29
_refine_ls_restrained_S_all 1.049
_refine_ls_R_factor_gt 0.0784
_refine_ls_shift/su_max 0.001
_refine_ls_structure_factor_coef Fsqd
_refine_ls_weighting_details 'calc w=1/[\s^2^(Fo^2^)+(0.0696P)^2^+0.0000P] where P=(Fo^2^+2Fc^2^)/3'
_refine_ls_weighting_scheme calc
_refine_ls_wR_factor_ref 0.23
_reflns_number_gt 18469
_reflns_number_total 63576
_reflns_threshold_expression >2sigma(I)
_cod_data_source_file ic062156rsi20061113_095714.cif
_cod_data_source_block squeezed
_cod_original_formula_sum 'C79 N16 O87.50 Pd4 S7.50 Si2 W24'
_cod_database_code 4307671

loop_
_symmetry_equiv_pos_as_xyz
'x, y, z'
'-x+1/2, y+1/2, -z+1/2'
'-x, -y, -z'
'x-1/2, -y-1/2, z-1/2'

loop_
_atom_site_label
_atom_site_type_symbol
_atom_site_fract_x
_atom_site_fract_y
_atom_site_fract_z
_atom_site_U_iso_or_equiv
_atom_site_adp_type
_atom_site_occupancy
_atom_site_calc_flag
_atom_site_refinement_flags
_atom_site_disorder_group
_atom_site_disorder_assembly
W101 W 0.69659(5) 0.49969(2) 0.23186(4) 0.0493(3) Uani 1 d . . .
W102 W 0.67744(5) 0.43233(2) 0.22657(4) 0.0501(3) Uani 1 d . . .
W103 W 0.56573(5) 0.471420(19) 0.13767(4) 0.0427(3) Uani 1 d . . .
W104 W 0.69477(5) 0.49960(2) 0.36613(4) 0.0510(3) Uani 1 d . . .
W105 W 0.67531(5) 0.43225(2) 0.36104(4) 0.0503(3) Uani 1 d . . .
W106 W 0.53159(5) 0.400895(18) 0.25744(4) 0.0419(3) Uani 1 d . . .
W107 W 0.42015(5) 0.440220(18) 0.16886(3) 0.0397(3) Uani 1 d . . .
W108 W 0.44173(5) 0.514540(19) 0.17429(4) 0.0424(3) Uani 1 d . . .
W109 W 0.57180(5) 0.542879(19) 0.26815(4) 0.0448(3) Uani 1 d . . .
W110 W 0.56257(5) 0.47137(2) 0.39426(4) 0.0474(3) Uani 1 d . . .
W111 W 0.41918(5) 0.439814(19) 0.29105(4) 0.0428(3) Uani 1 d . . .
W112 W 0.44005(5) 0.514282(19) 0.29631(4) 0.0436(3) Uani 1 d . . .
W201 W 0.95161(5) 0.22184(2) 0.45310(4) 0.0599(3) Uani 1 d . . .
W202 W 0.98936(5) 0.28901(2) 0.48213(4) 0.0599(3) Uani 1 d . . .
W203 W 1.06452(5) 0.23982(2) 0.57138(4) 0.0541(3) Uani 1 d . . .
W204 W 1.00058(5) 0.23057(2) 0.33828(4) 0.0583(3) Uani 1 d . . .
W205 W 1.04257(6) 0.29735(2) 0.36982(4) 0.0622(3) Uani 1 d . . .
W206 W 1.15966(6) 0.31445(2) 0.49588(5) 0.0659(3) Uani 1 d . . .
W207 W 1.23499(5) 0.26419(2) 0.58270(4) 0.0582(3) Uani 1 d . . .
W208 W 1.19066(5) 0.19402(2) 0.55051(4) 0.0563(3) Uani 1 d . . .
W209 W 1.07968(6) 0.17775(2) 0.43030(5) 0.0637(3) Uani 1 d . . .
W210 W 1.16268(6) 0.25384(2) 0.34941(4) 0.0654(3) Uani 1 d . . .
W211 W 1.28146(5) 0.27256(2) 0.47382(5) 0.0671(4) Uani 1 d . . .
W212 W 1.24094(6) 0.20182(3) 0.44334(5) 0.0697(4) Uani 1 d . . .
Pd1 Pd 0.69010(10) 0.29936(4) 0.29341(7) 0.0602(6) Uani 1 d . . .
Pd2 Pd 0.37658(10) 0.40366(4) 0.49606(7) 0.0522(5) Uani 1 d . . .
Pd3 Pd 0.03610(11) 0.30770(5) 0.13799(7) 0.0733(7) Uani 1 d . . .
Pd4 Pd 0.37063(10) 0.40622(4) -0.05647(7) 0.0469(5) Uani 1 d . . .
S606 S 0.3646(3) 0.48015(13) 0.0374(2) 0.0574(18) Uiso 1 d . . .
S608 S 0.3695(3) 0.47789(14) 0.3993(3) 0.063(2) Uiso 1 d . . .
S701 S 0.3119(8) 0.3407(4) 0.2078(6) 0.090(5) Uiso 0.5 d P . .
S604 S 0.3837(5) 0.33375(18) 0.8453(3) 0.103(3) Uiso 1 d . . .
S601 S 0.8704(8) 0.3593(3) 0.3334(5) 0.099(4) Uiso 0.733(18) d P . .
S651 S 0.824(2) 0.3683(9) 0.3253(14) 0.099(4) Uiso 0.263(17) d P . .
Si1 Si 0.5572(3) 0.47202(11) 0.2647(2) 0.0235(13) Uiso 1 d . . .
Si2 Si 1.1157(3) 0.24649(12) 0.4615(2) 0.0327(15) Uiso 1 d . . .
O104 O 0.7639(8) 0.5187(3) 0.4071(6) 0.066(5) Uiso 1 d . . .
O101 O 0.7661(8) 0.5182(3) 0.2263(6) 0.062(5) Uiso 1 d . . .
O102 O 0.7347(7) 0.4094(3) 0.2174(5) 0.053(4) Uiso 1 d . . .
O103 O 0.5450(7) 0.4728(3) 0.0721(6) 0.056(4) Uiso 1 d . . .
O105 O 0.7278(8) 0.4072(3) 0.3955(6) 0.065(5) Uiso 1 d . . .
O106 O 0.5398(7) 0.3671(3) 0.2597(5) 0.052(4) Uiso 1 d . . .
O107 O 0.3571(7) 0.4311(3) 0.1135(5) 0.041(4) Uiso 1 d . . .
O108 O 0.3846(7) 0.5299(3) 0.1208(6) 0.059(5) Uiso 1 d . . .
O109 O 0.5993(7) 0.5766(3) 0.2785(5) 0.055(4) Uiso 1 d . . .
O110 O 0.5414(7) 0.4717(3) 0.4514(6) 0.055(4) Uiso 1 d . . .
O111 O 0.3535(7) 0.4306(3) 0.3134(5) 0.056(4) Uiso 1 d . . .
O112 O 0.3783(7) 0.5296(3) 0.3224(5) 0.045(4) Uiso 1 d . . .
O113 O 0.7370(8) 0.4636(3) 0.2326(6) 0.072(5) Uiso 1 d . . .
O114 O 0.6277(7) 0.4415(3) 0.1536(5) 0.049(4) Uiso 1 d . . .
O115 O 0.6483(6) 0.4960(3) 0.1591(5) 0.037(4) Uiso 1 d . . .
O116 O 0.7248(7) 0.4963(3) 0.3061(5) 0.043(4) Uiso 1 d . . .
O117 O 0.7020(7) 0.4328(3) 0.3008(5) 0.055(4) Uiso 1 d . . .
O118 O 0.6022(7) 0.4111(3) 0.2282(6) 0.057(4) Uiso 1 d . . .
O119 O 0.4921(6) 0.4484(3) 0.1445(5) 0.037(4) Uiso 1 d . . .
O120 O 0.5128(7) 0.4997(3) 0.1501(5) 0.050(4) Uiso 1 d . . .
O121 O 0.6298(7) 0.5270(3) 0.2342(5) 0.049(4) Uiso 1 d . . .
O122 O 0.6283(8) 0.5273(3) 0.3300(6) 0.074(5) Uiso 1 d . . .
O123 O 0.7342(7) 0.4643(3) 0.3859(5) 0.054(4) Uiso 1 d . . .
O124 O 0.6011(7) 0.4113(3) 0.3238(5) 0.041(4) Uiso 1 d . . .
O125 O 0.4615(8) 0.4062(3) 0.1932(6) 0.062(5) Uiso 1 d . . .
O126 O 0.4072(6) 0.4791(3) 0.1693(5) 0.037(4) Uiso 1 d . . .
O127 O 0.5022(8) 0.5447(3) 0.2022(6) 0.064(5) Uiso 1 d . . .
O128 O 0.6419(7) 0.4959(3) 0.4098(5) 0.056(4) Uiso 1 d . . .
O129 O 0.6221(8) 0.4416(3) 0.4068(6) 0.066(5) Uiso 1 d . . .
O130 O 0.4593(6) 0.4043(3) 0.2886(5) 0.039(4) Uiso 1 d . . .
O131 O 0.3732(6) 0.4374(3) 0.2166(5) 0.037(4) Uiso 1 d . . .
O132 O 0.3966(7) 0.5225(3) 0.2234(5) 0.049(4) Uiso 1 d . . .
O133 O 0.5013(7) 0.5453(3) 0.3005(5) 0.043(4) Uiso 1 d . . .
O134 O 0.4897(7) 0.4477(3) 0.3529(5) 0.043(4) Uiso 1 d . . .
O135 O 0.4072(6) 0.4780(2) 0.2836(5) 0.036(4) Uiso 1 d . . .
O136 O 0.5068(7) 0.5012(3) 0.3571(5) 0.046(4) Uiso 1 d . . .
O137 O 0.6058(6) 0.4707(2) 0.2281(4) 0.028(3) Uiso 1 d . . .
O138 O 0.6076(7) 0.4697(3) 0.3255(5) 0.041(4) Uiso 1 d . . .
O139 O 0.4986(7) 0.4482(3) 0.2508(5) 0.045(4) Uiso 1 d . . .
O140 O 0.5170(6) 0.4999(3) 0.2530(5) 0.036(4) Uiso 1 d . . .
O201 O 0.8711(7) 0.2070(3) 0.4434(6) 0.061(5) Uiso 1 d . . .
O202 O 0.9375(8) 0.3123(3) 0.4896(6) 0.068(5) Uiso 1 d . . .
O203 O 1.0480(8) 0.2350(3) 0.6262(6) 0.066(5) Uiso 1 d . . .
O204 O 0.9409(9) 0.2199(4) 0.2817(7) 0.092(6) Uiso 1 d . . .
O205 O 1.0093(9) 0.3227(4) 0.3318(7) 0.085(6) Uiso 1 d . . .
O206 O 1.1665(8) 0.3470(3) 0.5047(6) 0.078(5) Uiso 1 d . . .
O207 O 1.2860(8) 0.2686(3) 0.6424(6) 0.060(5) Uiso 1 d . . .
O208 O 1.2202(9) 0.1719(4) 0.5977(7) 0.089(6) Uiso 1 d . . .
O209 O 1.0546(10) 0.1460(4) 0.4120(7) 0.103(7) Uiso 1 d . . .
O210 O 1.1940(8) 0.2566(3) 0.3022(6) 0.076(5) Uiso 1 d . . .
O211 O 1.3633(8) 0.2828(3) 0.4751(6) 0.078(5) Uiso 1 d . . .
O212 O 1.3069(9) 0.1858(3) 0.4291(7) 0.081(6) Uiso 1 d . . .
O213 O 0.9247(8) 0.2584(3) 0.4576(6) 0.072(5) Uiso 1 d . . .
O214 O 1.0124(8) 0.2732(3) 0.5536(6) 0.078(5) Uiso 1 d . . .
O215 O 0.9820(8) 0.2223(3) 0.5252(6) 0.063(5) Uiso 1 d . . .
O216 O 0.9507(9) 0.2309(4) 0.3892(7) 0.087(6) Uiso 1 d . . .
O217 O 0.9871(8) 0.2963(3) 0.4144(6) 0.076(5) Uiso 1 d . . .
O218 O 1.0757(8) 0.3082(3) 0.5076(6) 0.075(5) Uiso 1 d . . .
O219 O 1.1480(8) 0.2580(3) 0.5932(6) 0.078(5) Uiso 1 d . . .
O220 O 1.1194(7) 0.2081(3) 0.5688(6) 0.058(4) Uiso 1 d . . .
O221 O 1.0109(8) 0.1903(3) 0.4544(6) 0.078(5) Uiso 1 d . . .
O222 O 1.0444(9) 0.1967(3) 0.3711(7) 0.081(6) Uiso 1 d . . .
O223 O 0.9845(8) 0.2687(3) 0.3323(6) 0.067(5) Uiso 1 d . . .
O224 O 1.1134(9) 0.3135(3) 0.4228(7) 0.082(6) Uiso 1 d . . .
O225 O 1.2090(9) 0.3025(4) 0.5665(7) 0.093(6) Uiso 1 d . . .
O226 O 1.2345(10) 0.2249(4) 0.5779(8) 0.111(7) Uiso 1 d . . .
O227 O 1.1251(10) 0.1697(4) 0.5005(7) 0.103(7) Uiso 1 d . . .
O228 O 1.0810(10) 0.2346(4) 0.3165(7) 0.103(7) Uiso 1 d . . .
O229 O 1.1109(9) 0.2871(4) 0.3399(7) 0.095(6) Uiso 1 d . . .
O230 O 1.2416(8) 0.3068(3) 0.4801(6) 0.073(5) Uiso 1 d . . .
O231 O 1.2976(9) 0.2686(4) 0.5464(7) 0.090(6) Uiso 1 d . . .
O232 O 1.2572(10) 0.1882(4) 0.5146(7) 0.102(7) Uiso 1 d . . .
O233 O 1.1655(9) 0.1764(4) 0.4214(7) 0.086(6) Uiso 1 d . . .
O234 O 1.2241(10) 0.2701(4) 0.4007(8) 0.103(7) Uiso 1 d . . .
O235 O 1.2889(10) 0.2320(4) 0.4683(8) 0.106(7) Uiso 1 d . . .
O236 O 1.2001(9) 0.2216(4) 0.3811(7) 0.088(6) Uiso 1 d . . .
O237 O 1.0527(10) 0.2489(4) 0.4862(7) 0.103(7) Uiso 1 d . . .
O238 O 1.0896(10) 0.2551(4) 0.4021(7) 0.100(6) Uiso 1 d . . .
O239 O 1.1799(8) 0.2673(3) 0.4943(6) 0.076(5) Uiso 1 d . . .
O240 O 1.1511(9) 0.2159(4) 0.4724(7) 0.098(6) Uiso 1 d . . .
O606 O 0.3695(8) 0.4578(3) 0.0045(6) 0.064(5) Uiso 1 d . . .
O604 O 0.3674(9) 0.3561(4) 0.8785(7) 0.094(6) Uiso 1 d . . .
O608 O 0.3654(8) 0.4545(3) 0.4298(6) 0.074(5) Uiso 1 d . . .
O601 O 0.8035(12) 0.3408(5) 0.3099(9) 0.134(8) Uiso 1 d . . .
O701 O 0.3209(17) 0.3149(7) 0.2028(13) 0.083(11) Uiso 0.5 d P . .
N101 N 0.6346(8) 0.3190(3) 0.3346(6) 0.039(5) Uiso 1 d D . .
N211 N 0.4491(8) 0.3873(4) 0.4684(6) 0.050(5) Uiso 1 d D . .
N201 N 0.3035(8) 0.3863(3) 0.4317(6) 0.041(5) Uiso 1 d D . .
N311 N 0.1031(10) 0.3223(4) 0.2066(7) 0.064(6) Uiso 1 d D . .
N301 N 0.1011(10) 0.3252(4) 0.1043(7) 0.071(6) Uiso 1 d D . .
N411 N 0.3059(8) 0.3870(4) -0.0245(6) 0.049(5) Uiso 1 d D . .
N401 N 0.4456(7) 0.3903(3) 0.0067(6) 0.035(4) Uiso 1 d D . .
N111 N 0.6385(10) 0.3217(4) 0.2294(7) 0.069(6) Uiso 1 d D . .
N11 N 0.7489(11) 0.2780(4) 0.2554(8) 0.076(7) Uiso 1 d . . .
N12 N 0.7454(12) 0.2767(5) 0.3629(9) 0.095(8) Uiso 1 d . . .
N21 N 0.4476(11) 0.4210(4) 0.5582(8) 0.078(7) Uiso 1 d . . .
N22 N 0.3014(11) 0.4213(4) 0.5261(8) 0.075(7) Uiso 1 d . . .
N31 N -0.0318(11) 0.2911(4) 0.1721(8) 0.073(6) Uiso 1 d . . .
N32 N -0.0266(11) 0.2932(4) 0.0597(8) 0.080(7) Uiso 1 d . . .
N41 N 0.2888(9) 0.4196(4) -0.1228(7) 0.050(5) Uiso 1 d . . .
N42 N 0.4356(12) 0.4277(5) -0.0880(9) 0.090(7) Uiso 1 d . . .
C101 C 0.5752(12) 0.3079(5) 0.3377(7) 0.064(7) Uiso 1 d D . .
C102 C 0.5446(9) 0.3213(4) 0.3641(7) 0.031(5) Uiso 1 d D . .
C103 C 0.5683(13) 0.3456(5) 0.3894(9) 0.064(7) Uiso 1 d D . .
C104 C 0.6199(15) 0.3585(6) 0.3860(10) 0.082(9) Uiso 1 d D . .
C105 C 0.6651(15) 0.3455(6) 0.3629(11) 0.096(10) Uiso 1 d D . .
C211 C 0.4774(9) 0.4008(5) 0.4366(7) 0.053(7) Uiso 1 d D . .
C212 C 0.5174(10) 0.3892(5) 0.4098(8) 0.049(6) Uiso 1 d D . .
C213 C 0.5243(12) 0.3615(5) 0.4152(9) 0.064(7) Uiso 1 d D . .
C214 C 0.4992(11) 0.3460(5) 0.4486(8) 0.050(6) Uiso 1 d D . .
C215 C 0.4643(12) 0.3608(5) 0.4766(9) 0.062(7) Uiso 1 d D . .
C201 C 0.2850(10) 0.4006(5) 0.3867(9) 0.056(7) Uiso 1 d D . .
C202 C 0.2461(12) 0.3902(6) 0.3413(11) 0.090(9) Uiso 1 d D . .
C203 C 0.2265(11) 0.3608(5) 0.3430(9) 0.049(6) Uiso 1 d D . .
C204 C 0.2464(10) 0.3456(4) 0.3883(8) 0.042(6) Uiso 1 d D . .
C205 C 0.2800(15) 0.3578(7) 0.4328(12) 0.103(10) Uiso 1 d D . .
C311 C 0.0782(12) 0.3493(5) 0.2108(9) 0.072(8) Uiso 1 d D . .
C312 C 0.1271(12) 0.3607(5) 0.2602(9) 0.060(7) Uiso 1 d D . .
C313 C 0.1810(12) 0.3476(5) 0.2960(9) 0.062(7) Uiso 1 d D . .
C314 C 0.1940(11) 0.3226(5) 0.2819(8) 0.048(6) Uiso 1 d D . .
C315 C 0.1539(10) 0.3099(4) 0.2370(8) 0.035(5) Uiso 1 d D . .
C301 C 0.0845(12) 0.3471(6) 0.0893(8) 0.078(9) Uiso 1 d D . .
C302 C 0.1163(14) 0.3646(6) 0.0624(10) 0.092(9) Uiso 1 d D . .
C303 C 0.1725(12) 0.3518(5) 0.0543(9) 0.063(7) Uiso 1 d D . .
C304 C 0.1946(14) 0.3214(6) 0.0778(11) 0.088(9) Uiso 1 d D . .
C305 C 0.1555(11) 0.3102(4) 0.0996(8) 0.046(6) Uiso 1 d D . .
C411 C 0.2817(10) 0.4003(5) 0.0060(8) 0.059(7) Uiso 1 d D . .
C412 C 0.2371(10) 0.3904(5) 0.0360(8) 0.051(6) Uiso 1 d D . .
C413 C 0.2270(11) 0.3646(5) 0.0238(9) 0.056(7) Uiso 1 d D . .
C414 C 0.2556(12) 0.3455(5) -0.0047(9) 0.062(7) Uiso 1 d D . .
C415 C 0.2879(11) 0.3593(5) -0.0365(8) 0.051(6) Uiso 1 d D . .
C401 C 0.4715(9) 0.4029(4) 0.0492(9) 0.046(6) Uiso 1 d D . .
C402 C 0.5162(9) 0.3918(4) 0.0947(7) 0.034(5) Uiso 1 d D . .
C403 C 0.5202(11) 0.3631(5) 0.0897(9) 0.049(6) Uiso 1 d D . .
C404 C 0.5032(10) 0.3480(4) 0.0460(8) 0.035(5) Uiso 1 d D . .
C405 C 0.4676(10) 0.3644(4) 0.0012(8) 0.038(6) Uiso 1 d D . .
C111 C 0.6659(12) 0.3444(5) 0.2169(9) 0.063(7) Uiso 1 d D . .
C113 C 0.5669(11) 0.3485(4) 0.1363(8) 0.045(6) Uiso 1 d D . .
C114 C 0.5361(11) 0.3246(4) 0.1487(9) 0.055(7) Uiso 1 d D . .
C115 C 0.5698(11) 0.3105(4) 0.1951(8) 0.048(6) Uiso 1 d D . .
C112 C 0.6271(10) 0.3580(4) 0.1718(7) 0.035(5) Uiso 1 d D . .
C701 C 0.363(2) 0.3502(10) 0.1756(19) 0.065(15) Uiso 0.5 d P . .
C702 C 0.3709(15) 0.3461(6) 0.2718(11) 0.004(7) Uiso 0.5 d P . .
C11 C 0.7700(16) 0.2931(6) 0.2110(13) 0.112(11) Uiso 1 d . . .
C12 C 0.7003(13) 0.2567(5) 0.2189(10) 0.072(8) Uiso 1 d . . .
C13 C 0.7993(14) 0.2955(6) 0.4044(11) 0.083(9) Uiso 1 d . . .
C14 C 0.7006(16) 0.2648(6) 0.3916(12) 0.110(11) Uiso 1 d . . .
C15 C 0.8078(14) 0.2680(6) 0.2953(12) 0.078(9) Uiso 1 d . . .
C21 C 0.4978(12) 0.4417(5) 0.5430(9) 0.066(8) Uiso 1 d . . .
C22 C 0.4948(14) 0.4026(6) 0.5974(11) 0.085(9) Uiso 1 d . . .
C23 C 0.2560(13) 0.4405(5) 0.4934(10) 0.075(8) Uiso 1 d . . .
C24 C 0.2567(14) 0.3988(6) 0.5333(11) 0.085(9) Uiso 1 d . . .
C25 C 0.4049(13) 0.4419(5) 0.5817(10) 0.073(8) Uiso 1 d . . .
C26 C 0.3447(16) 0.4277(6) 0.5847(12) 0.099(10) Uiso 1 d . . .
C31 C -0.056(2) 0.3093(8) 0.1981(16) 0.154(15) Uiso 1 d . . .
C32 C 0.0025(18) 0.2680(7) 0.2046(14) 0.135(13) Uiso 1 d . . .
C33 C -0.0613(17) 0.3149(7) 0.0238(13) 0.116(12) Uiso 1 d . . .
C34 C 0.0199(15) 0.2717(6) 0.0466(12) 0.103(10) Uiso 1 d . . .
C35A C -0.1060(18) 0.2837(7) 0.1347(14) 0.094(8) Uiso 0.85(4) d P . .
C35B C -0.113(4) 0.3024(18) 0.080(3) 0.094(8) Uiso 0.33(4) d P . .
C36 C -0.0706(18) 0.2721(7) 0.0859(14) 0.094(8) Uiso 0.82(4) d P . .
C41 C 0.2503(14) 0.4414(6) -0.1124(11) 0.087(9) Uiso 1 d . . .
C42 C 0.2374(14) 0.3971(6) -0.1495(11) 0.086(9) Uiso 1 d . . .
C44 C 0.4823(10) 0.4451(4) -0.0465(8) 0.037(5) Uiso 1 d . . .
C43 C 0.4712(12) 0.4059(5) -0.1071(9) 0.064(7) Uiso 1 d . . .
C45 C 0.3290(15) 0.4294(6) -0.1548(11) 0.092(10) Uiso 1 d . . .
C46 C 0.3844(12) 0.4443(5) -0.1293(9) 0.054(7) Uiso 1 d . . .
C612 C 0.2805(11) 0.4834(5) 0.0412(9) 0.054(7) Uiso 1 d . . .
C611 C 0.3632(14) 0.5096(6) -0.0067(11) 0.086(9) Uiso 1 d . . .
C608 C 0.303(2) 0.3196(8) 0.7986(15) 0.152(15) Uiso 1 d . . .
C607 C 0.4070(14) 0.3495(5) 0.7944(10) 0.084(9) Uiso 1 d . . .
C616 C 0.3709(12) 0.5089(5) 0.4377(9) 0.068(8) Uiso 1 d . . .
C615 C 0.2801(13) 0.4825(5) 0.3562(10) 0.077(8) Uiso 1 d . . .
C602 C 0.840(2) 0.3892(9) 0.3436(16) 0.155(16) Uiso 1 d . . .
C601 C 0.881(2) 0.3675(9) 0.2783(17) 0.176(17) Uiso 1 d . . .
S602 S 0.8914(9) 0.3789(4) 0.0938(7) 0.180(7) Uiso 0.775(17) d P . .
S652 S 0.921(3) 0.3958(12) 0.149(2) 0.180(7) Uiso 0.242(16) d P . .
S607 S 0.1652(8) 0.2340(3) 0.1633(6) 0.210(6) Uiso 1 d . . .
O607 O 0.1260(11) 0.2589(5) 0.1558(8) 0.118(7) Uiso 1 d . . .
O602 O 0.9433(13) 0.3585(5) 0.1218(10) 0.154(9) Uiso 1 d . . .
O603 O 0.3899(16) 0.3498(7) 0.5665(12) 0.204(13) Uiso 1 d . . .
C603 C 0.959(3) 0.4093(10) 0.107(2) 0.22(2) Uiso 1 d . . .
C604 C 0.830(2) 0.3833(9) 0.1367(18) 0.20(2) Uiso 1 d . . .
S603 S 0.3636(9) 0.3278(4) 0.5893(7) 0.166(7) Uiso 0.751(16) d P . .
S653 S 0.405(3) 0.3396(10) 0.676(2) 0.166(7) Uiso 0.249(15) d P . .
C614 C 0.251(3) 0.2472(10) 0.187(2) 0.23(2) Uiso 1 d . . .
C605 C 0.441(3) 0.3168(11) 0.630(2) 0.25(3) Uiso 1 d . . .
C606 C 0.341(3) 0.3423(12) 0.642(3) 0.27(3) Uiso 1 d . . .
C613 C 0.187(3) 0.2227(11) 0.111(2) 0.23(2) Uiso 1 d . . .
C16A C 0.772(4) 0.2516(18) 0.349(3) 0.073(12) Uiso 0.39(6) d P . .
C16B C 0.792(3) 0.2616(11) 0.332(2) 0.073(12) Uiso 0.61(6) d P . .

loop_
_atom_site_aniso_label
_atom_site_aniso_U_11
_atom_site_aniso_U_22
_atom_site_aniso_U_33
_atom_site_aniso_U_23
_atom_site_aniso_U_13
_atom_site_aniso_U_12
W101 0.0561(7) 0.0476(7) 0.0497(7) 0.0005(5) 0.0248(6) -0.0092(5)
W102 0.0547(7) 0.0474(7) 0.0520(7) 0.0021(5) 0.0225(6) 0.0038(5)
W103 0.0594(7) 0.0395(6) 0.0343(6) -0.0001(4) 0.0223(5) -0.0024(5)
W104 0.0584(7) 0.0517(7) 0.0396(6) -0.0040(5) 0.0114(6) -0.0138(6)
W105 0.0569(7) 0.0479(7) 0.0391(6) 0.0037(5) 0.0059(5) 0.0026(5)
W106 0.0603(7) 0.0309(6) 0.0353(6) 0.0021(4) 0.0170(5) -0.0021(5)
W107 0.0530(6) 0.0371(6) 0.0286(6) -0.0003(4) 0.0129(5) -0.0070(5)
W108 0.0569(7) 0.0361(6) 0.0358(6) 0.0031(4) 0.0174(5) 0.0025(5)
W109 0.0613(7) 0.0350(6) 0.0422(6) -0.0025(5) 0.0227(6) -0.0092(5)
W110 0.0622(7) 0.0510(7) 0.0294(6) -0.0046(5) 0.0155(5) -0.0147(5)
W111 0.0593(7) 0.0398(6) 0.0342(6) -0.0027(4) 0.0221(5) -0.0116(5)
W112 0.0576(7) 0.0382(6) 0.0407(6) -0.0045(5) 0.0239(6) -0.0013(5)
W201 0.0461(7) 0.0560(8) 0.0748(9) 0.0244(6) 0.0158(6) -0.0023(6)
W202 0.0503(7) 0.0533(8) 0.0723(9) 0.0088(6) 0.0146(6) 0.0033(6)
W203 0.0559(7) 0.0550(7) 0.0504(7) 0.0140(5) 0.0159(6) -0.0061(6)
W204 0.0502(7) 0.0699(8) 0.0521(7) 0.0195(6) 0.0128(6) 0.0000(6)
W205 0.0540(7) 0.0676(8) 0.0608(8) 0.0310(6) 0.0130(6) 0.0020(6)
W206 0.0683(8) 0.0570(8) 0.0724(9) 0.0152(6) 0.0231(7) -0.0121(6)
W207 0.0479(7) 0.0716(9) 0.0497(7) 0.0160(6) 0.0087(6) 0.0004(6)
W208 0.0538(7) 0.0600(8) 0.0540(7) 0.0234(6) 0.0160(6) 0.0093(6)
W209 0.0693(8) 0.0518(8) 0.0770(9) 0.0085(6) 0.0333(7) -0.0012(6)
W210 0.0661(8) 0.0774(9) 0.0544(8) 0.0228(6) 0.0222(7) -0.0023(7)
W211 0.0442(7) 0.0811(9) 0.0715(9) 0.0272(7) 0.0126(6) -0.0063(6)
W212 0.0537(8) 0.0843(10) 0.0702(9) 0.0064(7) 0.0189(7) 0.0156(7)
Pd1 0.0750(15) 0.0642(15) 0.0393(12) 0.0059(10) 0.0157(11) 0.0288(12)
Pd2 0.0742(15) 0.0483(13) 0.0410(12) -0.0136(9) 0.0282(11) -0.0205(11)
Pd3 0.0647(15) 0.112(2) 0.0363(13) 0.0074(12) 0.0073(11) -0.0464(14)
Pd4 0.0644(14) 0.0420(12) 0.0375(11) 0.0035(9) 0.0212(10) -0.0051(10)

loop_
_atom_type_symbol
_atom_type_description
_atom_type_scat_dispersion_real
_atom_type_scat_dispersion_imag
_atom_type_scat_source
C C 0.0033 0.0016 'International Tables Vol C Tables 4.2.6.8 and 6.1.1.4'
H H 0 0 'International Tables Vol C Tables 4.2.6.8 and 6.1.1.4'
N N 0.0061 0.0033 'International Tables Vol C Tables 4.2.6.8 and 6.1.1.4'
Si Si 0.0817 0.0704 'International Tables Vol C Tables 4.2.6.8 and 6.1.1.4'
W W -0.849 6.8722 'International Tables Vol C Tables 4.2.6.8 and 6.1.1.4'
O O 0.0106 0.006 'International Tables Vol C Tables 4.2.6.8 and 6.1.1.4'
S S 0.1246 0.1234 'International Tables Vol C Tables 4.2.6.8 and 6.1.1.4'
Pd Pd -0.9988 1.0072 'International Tables Vol C Tables 4.2.6.8 and 6.1.1.4'

loop_
_geom_angle_atom_site_label_1
_geom_angle_atom_site_label_2
_geom_angle_atom_site_label_3
_geom_angle
_geom_angle_site_symmetry_1
_geom_angle_site_symmetry_3
_geom_angle_publ_flag
O101 W101 O115 96.8(6) . . ?
O101 W101 O116 99.5(6) . . ?
O115 W101 O116 163.6(5) . . ?
O101 W101 O121 104.2(6) . . ?
O115 W101 O121 88.3(5) . . ?
O116 W101 O121 89.8(6) . . ?
O101 W101 O113 97.0(7) . . ?
O115 W101 O113 89.9(6) . . ?
O116 W101 O113 85.9(6) . . ?
O121 W101 O113 158.8(6) . . ?
O101 W101 O137 170.5(6) . . ?
O115 W101 O137 76.2(5) . . ?
O116 W101 O137 87.4(5) . . ?
O121 W101 O137 82.3(5) . . ?
O113 W101 O137 76.8(5) . . ?
O102 W102 O118 104.0(7) . . ?
O102 W102 O117 102.0(6) . . ?
O118 W102 O117 85.2(6) . . ?
O102 W102 O113 95.6(7) . . ?
O118 W102 O113 160.1(6) . . ?
O117 W102 O113 87.7(6) . . ?
O102 W102 O114 99.0(6) . . ?
O118 W102 O114 89.8(6) . . ?
O117 W102 O114 159.0(6) . . ?
O113 W102 O114 90.3(6) . . ?
O102 W102 O137 167.9(5) . . ?
O118 W102 O137 85.9(5) . . ?
O117 W102 O137 85.6(5) . . ?
O113 W102 O137 75.1(5) . . ?
O114 W102 O137 73.7(5) . . ?
O103 W103 O120 101.8(6) . . ?
O103 W103 O114 100.9(6) . . ?
O120 W103 O114 157.3(6) . . ?
O103 W103 O119 101.0(6) . . ?
O120 W103 O119 84.4(6) . . ?
O114 W103 O119 90.4(5) . . ?
O103 W103 O115 100.5(6) . . ?
O120 W103 O115 88.8(6) . . ?
O114 W103 O115 88.0(5) . . ?
O119 W103 O115 158.4(5) . . ?
O103 W103 O137 174.1(6) . . ?
O120 W103 O137 80.9(5) . . ?
O114 W103 O137 76.6(5) . . ?
O119 W103 O137 84.5(5) . . ?
O115 W103 O137 74.2(4) . . ?
O104 W104 O128 99.1(6) . . ?
O104 W104 O123 97.4(7) . . ?
O128 W104 O123 90.5(6) . . ?
O104 W104 O116 100.0(6) . . ?
O128 W104 O116 160.9(6) . . ?
O123 W104 O116 86.7(6) . . ?
O104 W104 O122 103.3(7) . . ?
O128 W104 O122 86.5(6) . . ?
O123 W104 O122 159.3(6) . . ?
O116 W104 O122 89.5(6) . . ?
O104 W104 O138 169.7(6) . . ?
O128 W104 O138 74.1(5) . . ?
O123 W104 O138 75.2(5) . . ?
O116 W104 O138 86.9(5) . . ?
O122 W104 O138 84.3(6) . . ?
O105 W105 O124 99.0(7) . . ?
O105 W105 O117 100.6(7) . . ?
O124 W105 O117 86.9(6) . . ?
O105 W105 O129 101.3(7) . . ?
O124 W105 O129 87.5(6) . . ?
O117 W105 O129 157.9(6) . . ?
O105 W105 O123 100.7(7) . . ?
O124 W105 O123 160.3(6) . . ?
O117 W105 O123 88.3(6) . . ?
O129 W105 O123 89.8(6) . . ?
O105 W105 O138 171.6(6) . . ?
O124 W105 O138 86.7(5) . . ?
O117 W105 O138 85.7(5) . . ?
O129 W105 O138 72.7(5) . . ?
O123 W105 O138 73.8(5) . . ?
O106 W106 O125 102.0(7) . . ?
O106 W106 O118 101.3(6) . . ?
O125 W106 O118 91.3(6) . . ?
O106 W106 O130 98.8(6) . . ?
O125 W106 O130 86.6(6) . . ?
O118 W106 O130 159.9(6) . . ?
O106 W106 O124 101.0(6) . . ?
O125 W106 O124 157.1(6) . . ?
O118 W106 O124 84.4(6) . . ?
O130 W106 O124 89.8(5) . . ?
O106 W106 O139 170.1(6) . . ?
O125 W106 O139 71.9(6) . . ?
O118 W106 O139 86.9(5) . . ?
O130 W106 O139 73.4(5) . . ?
O124 W106 O139 85.4(5) . . ?
O107 W107 O119 101.5(6) . . ?
O107 W107 O131 101.0(6) . . ?
O119 W107 O131 157.4(5) . . ?
O107 W107 O125 101.5(6) . . ?
O119 W107 O125 90.2(6) . . ?
O131 W107 O125 87.8(6) . . ?
O107 W107 O126 101.7(6) . . ?
O119 W107 O126 85.0(5) . . ?
O131 W107 O126 88.0(5) . . ?
O125 W107 O126 156.8(6) . . ?
O107 W107 O139 171.3(5) . . ?
O119 W107 O139 86.0(5) . . ?
O131 W107 O139 71.8(5) . . ?
O125 W107 O139 73.9(6) . . ?
O126 W107 O139 83.1(5) . . ?
O108 W108 O126 102.2(6) . . ?
O108 W108 O132 99.2(6) . . ?
O126 W108 O132 89.1(6) . . ?
O108 W108 O127 99.7(7) . . ?
O126 W108 O127 158.0(6) . . ?
O132 W108 O127 87.6(6) . . ?
O108 W108 O120 104.7(6) . . ?
O126 W108 O120 86.0(6) . . ?
O132 W108 O120 156.1(6) . . ?
O127 W108 O120 88.3(6) . . ?
O108 W108 O140 171.2(6) . . ?
O126 W108 O140 84.2(5) . . ?
O132 W108 O140 74.7(5) . . ?
O127 W108 O140 74.0(5) . . ?
O120 W108 O140 81.6(5) . . ?
O109 W109 O122 100.0(7) . . ?
O109 W109 O121 104.6(6) . . ?
O122 W109 O121 88.4(6) . . ?
O109 W109 O127 102.1(7) . . ?
O122 W109 O127 157.8(7) . . ?
O121 W109 O127 87.1(6) . . ?
O109 W109 O133 96.6(6) . . ?
O122 W109 O133 86.8(6) . . ?
O121 W109 O133 158.7(6) . . ?
O127 W109 O133 89.5(6) . . ?
O109 W109 O140 170.9(5) . . ?
O122 W109 O140 84.8(6) . . ?
O121 W109 O140 83.2(5) . . ?
O127 W109 O140 73.2(5) . . ?
O133 W109 O140 75.8(5) . . ?
O110 W110 O129 100.4(7) . . ?
O110 W110 O136 100.7(6) . . ?
O129 W110 O136 158.8(6) . . ?
O110 W110 O134 99.2(6) . . ?
O129 W110 O134 88.0(6) . . ?
O136 W110 O134 86.7(6) . . ?
O110 W110 O128 103.3(6) . . ?
O129 W110 O128 90.0(6) . . ?
O136 W110 O128 87.1(6) . . ?
O134 W110 O128 157.5(6) . . ?
O110 W110 O138 171.6(6) . . ?
O129 W110 O138 73.6(6) . . ?
O136 W110 O138 85.6(5) . . ?
O134 W110 O138 86.5(5) . . ?
O128 W110 O138 71.4(5) . . ?
O111 W111 O134 101.3(6) . . ?
O111 W111 O135 102.3(6) . . ?
O134 W111 O135 85.8(5) . . ?
O111 W111 O130 99.4(6) . . ?
O134 W111 O130 90.4(6) . . ?
O135 W111 O130 158.3(5) . . ?
O111 W111 O131 100.9(6) . . ?
O134 W111 O131 157.6(5) . . ?
O135 W111 O131 86.9(5) . . ?
O130 W111 O131 88.6(5) . . ?
O111 W111 O139 171.4(6) . . ?
O134 W111 O139 86.5(5) . . ?
O135 W111 O139 81.7(5) . . ?
O130 W111 O139 76.8(5) . . ?
O131 W111 O139 71.5(5) . . ?
O112 W112 O136 101.1(6) . . ?
O112 W112 O135 102.4(6) . . ?
O136 W112 O135 87.3(6) . . ?
O112 W112 O132 100.0(6) . . ?
O136 W112 O132 158.8(6) . . ?
O135 W112 O132 89.4(6) . . ?
O112 W112 O133 99.6(6) . . ?
O136 W112 O133 87.1(6) . . ?
O135 W112 O133 157.9(5) . . ?
O132 W112 O133 88.2(6) . . ?
O112 W112 O140 171.0(5) . . ?
O136 W112 O140 86.1(5) . . ?
O135 W112 O140 83.1(5) . . ?
O132 W112 O140 72.8(5) . . ?
O133 W112 O140 75.2(5) . . ?
O201 W201 O216 104.3(7) . . ?
O201 W201 O215 98.0(7) . . ?
O216 W201 O215 156.8(7) . . ?
O201 W201 O213 97.3(7) . . ?
O216 W201 O213 85.1(7) . . ?
O215 W201 O213 85.6(7) . . ?
O201 W201 O221 102.6(7) . . ?
O216 W201 O221 91.5(7) . . ?
O215 W201 O221 90.0(7) . . ?
O213 W201 O221 160.0(7) . . ?
O201 W201 O237 162.8(7) . . ?
O216 W201 O237 87.9(7) . . ?
O215 W201 O237 69.0(7) . . ?
O213 W201 O237 71.2(7) . . ?
O221 W201 O237 88.9(7) . . ?
O202 W202 O217 100.6(7) . . ?
O202 W202 O218 99.6(7) . . ?
O217 W202 O218 89.3(7) . . ?
O202 W202 O213 101.0(7) . . ?
O217 W202 O213 90.7(7) . . ?
O218 W202 O213 159.0(7) . . ?
O202 W202 O214 96.1(7) . . ?
O217 W202 O214 163.3(7) . . ?
O218 W202 O214 86.7(7) . . ?
O213 W202 O214 87.3(7) . . ?
O202 W202 O237 164.7(7) . . ?
O217 W202 O237 92.6(7) . . ?
O218 W202 O237 88.3(7) . . ?
O213 W202 O237 70.7(7) . . ?
O214 W202 O237 71.1(7) . . ?
O203 W203 O219 102.5(7) . . ?
O203 W203 O214 95.2(7) . . ?
O219 W203 O214 92.6(7) . . ?
O203 W203 O220 102.0(7) . . ?
O219 W203 O220 85.3(7) . . ?
O214 W203 O220 162.7(6) . . ?
O203 W203 O215 97.7(7) . . ?
O219 W203 O215 159.8(7) . . ?
O214 W203 O215 85.6(7) . . ?
O220 W203 O215 90.5(6) . . ?
O203 W203 O237 163.0(7) . . ?
O219 W203 O237 90.8(7) . . ?
O214 W203 O237 73.4(7) . . ?
O220 W203 O237 89.5(6) . . ?
O215 W203 O237 69.3(6) . . ?
O204 W204 O223 100.0(8) . . ?
O204 W204 O228 100.4(8) . . ?
O223 W204 O228 90.6(7) . . ?
O204 W204 O222 103.6(8) . . ?
O223 W204 O222 156.4(7) . . ?
O228 W204 O222 85.5(7) . . ?
O204 W204 O216 105.1(8) . . ?
O223 W204 O216 86.4(7) . . ?
O228 W204 O216 154.4(8) . . ?
O222 W204 O216 87.1(7) . . ?
O204 W204 O238 164.1(8) . . ?
O223 W204 O238 68.6(7) . . ?
O228 W204 O238 69.6(7) . . ?
O222 W204 O238 88.3(7) . . ?
O216 W204 O238 85.7(7) . . ?
O205 W205 O224 103.1(8) . . ?
O205 W205 O229 98.1(8) . . ?
O224 W205 O229 87.4(8) . . ?
O205 W205 O223 99.6(8) . . ?
O224 W205 O223 157.3(7) . . ?
O229 W205 O223 89.3(7) . . ?
O205 W205 O217 102.5(8) . . ?
O224 W205 O217 89.4(7) . . ?
O229 W205 O217 159.3(7) . . ?
O223 W205 O217 85.9(7) . . ?
O205 W205 O238 163.5(8) . . ?
O224 W205 O238 88.1(7) . . ?
O229 W205 O238 70.0(7) . . ?
O223 W205 O238 69.7(7) . . ?
O217 W205 O238 89.5(7) . . ?
O206 W206 O218 100.1(8) . . ?
O206 W206 O230 101.0(7) . . ?
O218 W206 O230 159.0(7) . . ?
O206 W206 O224 99.7(8) . . ?
O218 W206 O224 90.4(7) . . ?
O230 W206 O224 85.9(7) . . ?
O206 W206 O225 99.1(8) . . ?
O218 W206 O225 89.4(7) . . ?
O230 W206 O225 87.5(7) . . ?
O224 W206 O225 160.9(7) . . ?
O206 W206 O239 165.6(7) . . ?
O218 W206 O239 91.1(6) . . ?
O230 W206 O239 68.2(6) . . ?
O224 W206 O239 89.3(7) . . ?
O225 W206 O239 71.7(7) . . ?
O207 W207 O231 100.9(8) . . ?
O207 W207 O219 101.1(7) . . ?
O231 W207 O219 157.9(8) . . ?
O207 W207 O226 100.8(8) . . ?
O231 W207 O226 93.9(8) . . ?
O219 W207 O226 82.3(8) . . ?
O207 W207 O225 97.7(7) . . ?
O231 W207 O225 87.2(7) . . ?
O219 W207 O225 89.5(7) . . ?
O226 W207 O225 160.9(8) . . ?
O207 W207 O239 164.9(7) . . ?
O231 W207 O239 67.8(7) . . ?
O219 W207 O239 90.4(6) . . ?
O226 W207 O239 90.2(7) . . ?
O225 W207 O239 72.5(7) . . ?
O208 W208 O226 103.1(9) . . ?
O208 W208 O220 99.1(7) . . ?
O226 W208 O220 84.2(8) . . ?
O208 W208 O232 99.2(8) . . ?
O226 W208 O232 89.9(8) . . ?
O220 W208 O232 161.6(7) . . ?
O208 W208 O227 97.8(9) . . ?
O226 W208 O227 158.9(9) . . ?
O220 W208 O227 89.9(7) . . ?
O232 W208 O227 89.4(8) . . ?
O208 W208 O240 165.9(8) . . ?
O226 W208 O240 88.1(8) . . ?
O220 W208 O240 90.4(7) . . ?
O232 W208 O240 71.9(7) . . ?
O227 W208 O240 71.6(7) . . ?
O209 W209 O222 102.8(9) . . ?
O209 W209 O221 103.0(8) . . ?
O222 W209 O221 91.1(7) . . ?
O209 W209 O233 98.0(8) . . ?
O222 W209 O233 91.1(7) . . ?
O221 W209 O233 157.8(7) . . ?
O209 W209 O227 96.3(9) . . ?
O222 W209 O227 160.9(8) . . ?
O221 W209 O227 83.5(8) . . ?
O233 W209 O227 87.3(8) . . ?
O209 W209 O240 160.8(8) . . ?
O222 W209 O240 91.7(7) . . ?
O221 W209 O240 89.0(7) . . ?
O233 W209 O240 68.8(7) . . ?
O227 W209 O240 70.0(7) . . ?
O210 W210 O234 103.6(8) . . ?
O210 W210 O236 103.5(8) . . ?
O234 W210 O236 86.4(8) . . ?
O210 W210 O228 100.4(8) . . ?
O234 W210 O228 156.0(8) . . ?
O236 W210 O228 87.8(8) . . ?
O210 W210 O229 99.5(8) . . ?
O234 W210 O229 86.4(8) . . ?
O236 W210 O229 157.0(8) . . ?
O228 W210 O229 89.9(8) . . ?
O210 W210 O238 164.5(7) . . ?
O234 W210 O238 86.0(8) . . ?
O236 W210 O238 89.1(7) . . ?
O228 W210 O238 70.6(7) . . ?
O229 W210 O238 68.6(7) . . ?
O211 W211 O230 100.3(7) . . ?
O211 W211 O231 99.8(8) . . ?
O230 W211 O231 86.1(7) . . ?
O211 W211 O234 106.8(8) . . ?
O230 W211 O234 90.9(7) . . ?
O231 W211 O234 153.3(8) . . ?
O211 W211 O235 101.1(8) . . ?
O230 W211 O235 158.5(7) . . ?
O231 W211 O235 89.1(8) . . ?
O234 W211 O235 84.1(8) . . ?
O211 W211 O239 162.5(7) . . ?
O230 W211 O239 68.7(6) . . ?
O231 W211 O239 66.8(7) . . ?
O234 W211 O239 87.4(7) . . ?
O235 W211 O239 90.2(7) . . ?
O212 W212 O235 95.4(8) . . ?
O212 W212 O236 100.4(8) . . ?
O235 W212 O236 86.6(8) . . ?
O212 W212 O233 104.0(8) . . ?
O235 W212 O233 160.6(8) . . ?
O236 W212 O233 89.0(7) . . ?
O212 W212 O232 100.1(8) . . ?
O235 W212 O232 90.6(8) . . ?
O236 W212 O232 159.4(7) . . ?
O233 W212 O232 86.9(7) . . ?
O212 W212 O240 168.6(7) . . ?
O235 W212 O240 91.0(8) . . ?
O236 W212 O240 89.4(7) . . ?
O233 W212 O240 70.0(7) . . ?
O232 W212 O240 70.3(7) . . ?
N111 Pd1 N101 89.6(6) . . ?
N111 Pd1 N11 93.7(7) . . ?
N101 Pd1 N11 176.7(7) . . ?
N111 Pd1 N12 178.2(8) . . ?
N101 Pd1 N12 89.1(8) . . ?
N11 Pd1 N12 87.6(9) . . ?
N21 Pd2 N211 94.0(7) . . ?
N21 Pd2 N201 179.2(8) . . ?
N211 Pd2 N201 86.1(6) . . ?
N21 Pd2 N22 85.2(8) . . ?
N211 Pd2 N22 179.1(8) . . ?
N201 Pd2 N22 94.8(7) . . ?
N301 Pd3 N311 85.8(7) . . ?
N301 Pd3 N31 178.1(9) . . ?
N311 Pd3 N31 94.1(7) . . ?
N301 Pd3 N32 87.5(7) . . ?
N311 Pd3 N32 173.1(7) . . ?
N31 Pd3 N32 92.7(8) . . ?
N411 Pd4 N401 82.6(6) . . ?
N411 Pd4 N42 177.2(8) . . ?
N401 Pd4 N42 98.1(7) . . ?
N411 Pd4 N41 94.0(6) . . ?
N401 Pd4 N41 175.3(6) . . ?
N42 Pd4 N41 85.4(8) . . ?
O606 S606 C612 111.9(10) . . ?
O606 S606 C611 100.2(11) . . ?
C612 S606 C611 99.0(11) . . ?
O608 S608 C615 103.6(11) . . ?
O608 S608 C616 109.1(11) . . ?
C615 S608 C616 95.1(11) . . ?
O701 S701 C701 95(2) . . ?
O701 S701 C702 100(2) . . ?
C701 S701 C702 98(2) . . ?
O604 S604 C607 108.3(13) . . ?
O604 S604 C608 111.1(15) . . ?
C607 S604 C608 91.6(15) . . ?
S651 S601 O601 62(2) . . ?
S651 S601 C601 95(3) . . ?
O601 S601 C601 96.8(18) . . ?
S651 S601 C602 43(3) . . ?
O601 S601 C602 104.9(19) . . ?
C601 S601 C602 96(2) . . ?
S601 S651 C602 101(4) . . ?
S601 S651 O601 79(3) . . ?
C602 S651 O601 171(4) . . ?
S601 S651 C601 55(2) . . ?
C602 S651 C601 99(4) . . ?
O601 S651 C601 88(3) . . ?
O140 Si1 O137 106.9(7) . . ?
O140 Si1 O139 106.5(7) . . ?
O137 Si1 O139 112.3(7) . . ?
O140 Si1 O138 112.2(7) . . ?
O137 Si1 O138 108.1(7) . . ?
O139 Si1 O138 110.8(7) . . ?
O238 Si2 O237 110.7(10) . . ?
O238 Si2 O240 114.0(10) . . ?
O237 Si2 O240 110.2(10) . . ?
O238 Si2 O239 109.2(10) . . ?
O237 Si2 O239 108.5(9) . . ?
O240 Si2 O239 103.9(9) . . ?
W102 O113 W101 118.0(8) . . ?
W103 O114 W102 119.7(7) . . ?
W101 O115 W103 117.4(6) . . ?
W101 O116 W104 144.6(7) . . ?
W105 O117 W102 149.9(8) . . ?
W102 O118 W106 152.4(8) . . ?
W107 O119 W103 153.7(7) . . ?
W103 O120 W108 153.6(8) . . ?
W109 O121 W101 149.9(8) . . ?
W109 O122 W104 150.0(9) . . ?
W104 O123 W105 118.4(7) . . ?
W105 O124 W106 150.4(8) . . ?
W106 O125 W107 124.3(8) . . ?
W108 O126 W107 151.0(7) . . ?
W109 O127 W108 121.7(8) . . ?
W104 O128 W110 122.4(7) . . ?
W110 O129 W105 122.1(8) . . ?
W111 O130 W106 119.0(6) . . ?
W107 O131 W111 123.0(6) . . ?
W108 O132 W112 121.2(7) . . ?
W109 O133 W112 119.1(7) . . ?
W111 O134 W110 150.5(8) . . ?
W111 O135 W112 152.3(7) . . ?
W112 O136 W110 148.8(8) . . ?
Si1 O137 W101 126.2(6) . . ?
Si1 O137 W103 125.3(6) . . ?
W101 O137 W103 92.2(4) . . ?
Si1 O137 W102 122.7(6) . . ?
W101 O137 W102 90.1(4) . . ?
W103 O137 W102 89.9(4) . . ?
Si1 O138 W104 125.0(7) . . ?
Si1 O138 W105 124.6(7) . . ?
W104 O138 W105 92.5(5) . . ?
Si1 O138 W110 121.7(7) . . ?
W104 O138 W110 92.0(5) . . ?
W105 O138 W110 91.6(5) . . ?
Si1 O139 W111 127.2(7) . . ?
Si1 O139 W107 124.7(7) . . ?
W111 O139 W107 93.4(5) . . ?
Si1 O139 W106 120.7(7) . . ?
W111 O139 W106 90.8(5) . . ?
W107 O139 W106 89.8(5) . . ?
Si1 O140 W108 127.1(7) . . ?
Si1 O140 W112 123.1(7) . . ?
W108 O140 W112 91.3(4) . . ?
Si1 O140 W109 123.9(7) . . ?
W108 O140 W109 91.1(4) . . ?
W112 O140 W109 89.9(4) . . ?
W201 O213 W202 124.8(8) . . ?
W203 O214 W202 120.6(8) . . ?
W201 O215 W203 127.6(8) . . ?
W201 O216 W204 147.0(10) . . ?
W202 O217 W205 143.6(9) . . ?
W206 O218 W202 143.5(9) . . ?
W203 O219 W207 146.6(10) . . ?
W208 O220 W203 147.1(8) . . ?
W209 O221 W201 142.8(9) . . ?
W209 O222 W204 146.9(10) . . ?
W204 O223 W205 128.5(8) . . ?
W205 O224 W206 144.8(10) . . ?
W206 O225 W207 121.6(9) . . ?
W208 O226 W207 149.6(12) . . ?
W209 O227 W208 125.2(10) . . ?
W210 O228 W204 128.2(10) . . ?
W205 O229 W210 128.1(10) . . ?
W206 O230 W211 129.1(9) . . ?
W207 O231 W211 130.2(10) . . ?
W208 O232 W212 121.8(10) . . ?
W209 O233 W212 129.4(9) . . ?
W210 O234 W211 151.9(12) . . ?
W212 O235 W211 143.9(11) . . ?
W210 O236 W212 148.5(10) . . ?
Si2 O237 W203 124.4(10) . . ?
Si2 O237 W202 122.3(10) . . ?
W203 O237 W202 94.9(7) . . ?
Si2 O237 W201 120.3(10) . . ?
W203 O237 W201 94.0(7) . . ?
W202 O237 W201 93.2(7) . . ?
Si2 O238 W205 125.5(10) . . ?
Si2 O238 W210 122.7(10) . . ?
W205 O238 W210 93.2(7) . . ?
Si2 O238 W204 122.1(10) . . ?
W205 O238 W204 93.0(7) . . ?
W210 O238 W204 91.3(7) . . ?
Si2 O239 W207 123.3(9) . . ?
Si2 O239 W211 122.8(9) . . ?
W207 O239 W211 95.2(6) . . ?
Si2 O239 W206 120.0(9) . . ?
W207 O239 W206 94.2(6) . . ?
W211 O239 W206 94.0(6) . . ?
Si2 O240 W208 126.6(10) . . ?
Si2 O240 W212 123.7(10) . . ?
W208 O240 W212 95.8(7) . . ?
Si2 O240 W209 117.3(10) . . ?
W208 O240 W209 93.1(7) . . ?
W212 O240 W209 91.6(6) . . ?
S651 O601 S601 38.3(17) . . ?
C101 N101 C105 122.2(19) . . ?
C101 N101 Pd1 120.2(15) . . ?
C105 N101 Pd1 117.5(15) . . ?
C215 N211 C211 117(2) . . ?
C215 N211 Pd2 118.6(15) . . ?
C211 N211 Pd2 123.7(15) . . ?
C201 N201 C205 121(2) . . ?
C201 N201 Pd2 117.5(15) . . ?
C205 N201 Pd2 121.2(16) . . ?
C315 N311 C311 129(2) . . ?
C315 N311 Pd3 126.4(17) . . ?
C311 N311 Pd3 104.3(16) . . ?
C301 N301 C305 128(2) . . ?
C301 N301 Pd3 113(2) . . ?
C305 N301 Pd3 118.8(17) . . ?
C411 N411 C415 121(2) . . ?
C411 N411 Pd4 118.8(16) . . ?
C415 N411 Pd4 120.1(14) . . ?
C401 N401 C405 120.0(18) . . ?
C401 N401 Pd4 123.8(15) . . ?
C405 N401 Pd4 116.2(13) . . ?
C111 N111 C115 122(2) . . ?
C111 N111 Pd1 121.6(17) . . ?
C115 N111 Pd1 116.7(15) . . ?
C15 N11 C12 117(2) . . ?
C15 N11 C11 112(2) . . ?
C12 N11 C11 96(2) . . ?
C15 N11 Pd1 105.7(17) . . ?
C12 N11 Pd1 107.7(15) . . ?
C11 N11 Pd1 118.6(17) . . ?
C16A N12 C14 99(5) . . ?
C16A N12 C13 117(4) . . ?
C14 N12 C13 105(2) . . ?
C16A N12 C16B 32(3) . . ?
C14 N12 C16B 130(3) . . ?
C13 N12 C16B 104(2) . . ?
C16A N12 Pd1 110(4) . . ?
C14 N12 Pd1 115.0(18) . . ?
C13 N12 Pd1 111.5(17) . . ?
C16B N12 Pd1 90(2) . . ?
C22 N21 C21 104.8(19) . . ?
C22 N21 C25 114(2) . . ?
C21 N21 C25 100.1(18) . . ?
C22 N21 Pd2 117.6(17) . . ?
C21 N21 Pd2 113.4(15) . . ?
C25 N21 Pd2 105.7(14) . . ?
C23 N22 C24 106(2) . . ?
C23 N22 C26 123(2) . . ?
C24 N22 C26 100(2) . . ?
C23 N22 Pd2 115.6(17) . . ?
C24 N22 Pd2 107.2(16) . . ?
C26 N22 Pd2 103.5(15) . . ?
C31 N31 C32 112(3) . . ?
C31 N31 C35A 93(2) . . ?
C32 N31 C35A 112(2) . . ?
C31 N31 Pd3 113(2) . . ?
C32 N31 Pd3 108.6(18) . . ?
C35A N31 Pd3 116.4(18) . . ?
C33 N32 C34 123(2) . . ?
C33 N32 C36 122(2) . . ?
C34 N32 C36 97(2) . . ?
C33 N32 Pd3 114.4(19) . . ?
C34 N32 Pd3 103.8(16) . . ?
C36 N32 Pd3 90.4(16) . . ?
C41 N41 C45 109(2) . . ?
C41 N41 C42 107.8(19) . . ?
C45 N41 C42 113(2) . . ?
C41 N41 Pd4 113.4(15) . . ?
C45 N41 Pd4 99.9(15) . . ?
C42 N41 Pd4 114.0(15) . . ?
C43 N42 C44 115(2) . . ?
C43 N42 C46 115(2) . . ?
C44 N42 C46 112(2) . . ?
C43 N42 Pd4 103.3(16) . . ?
C44 N42 Pd4 108.2(15) . . ?
C46 N42 Pd4 101.8(15) . . ?
C102 C101 N101 116(2) . . ?
C101 C102 C103 125(2) . . ?
C104 C103 C102 124(3) . . ?
C104 C103 C213 114(3) . . ?
C102 C103 C213 121(2) . . ?
C103 C104 C105 119(3) . . ?
C104 C105 N101 113(2) . . ?
N211 C211 C212 126(2) . . ?
C213 C212 C211 114(2) . . ?
C212 C213 C214 124(2) . . ?
C212 C213 C103 121(2) . . ?
C214 C213 C103 114(2) . . ?
C215 C214 C213 115(2) . . ?
N211 C215 C214 123(2) . . ?
C202 C201 N201 123(2) . . ?
C201 C202 C203 115(2) . . ?
C204 C203 C313 117(2) . . ?
C204 C203 C202 123(2) . . ?
C313 C203 C202 120(2) . . ?
C205 C204 C203 119(2) . . ?
C204 C205 N201 119(3) . . ?
N311 C311 C312 106(2) . . ?
C313 C312 C311 127(2) . . ?
C314 C313 C312 114(2) . . ?
C314 C313 C203 122(2) . . ?
C312 C313 C203 123(2) . . ?
C313 C314 C315 124(2) . . ?
N311 C315 C314 119(2) . . ?
N301 C301 C302 128(3) . . ?
C303 C302 C301 110(3) . . ?
C302 C303 C304 119(2) . . ?
C302 C303 C413 128(2) . . ?
C304 C303 C413 112.8(19) . . ?
C305 C304 C303 117(2) . . ?
C304 C305 N301 118(2) . . ?
N411 C411 C412 129(2) . . ?
C413 C412 C411 105(2) . . ?
C412 C413 C414 135(2) . . ?
C412 C413 C303 108(2) . . ?
C414 C413 C303 117(2) . . ?
C415 C414 C413 111(2) . . ?
N411 C415 C414 117(2) . . ?
N401 C401 C402 125(2) . . ?
C401 C402 C403 110.2(19) . . ?
C404 C403 C402 129(2) . . ?
C404 C403 C113 113(2) . . ?
C402 C403 C113 115.6(19) . . ?
C403 C404 C405 110.6(19) . . ?
N401 C405 C404 121.1(18) . . ?
N111 C111 C112 117(2) . . ?
C112 C113 C114 118(2) . . ?
C112 C113 C403 128(2) . . ?
C114 C113 C403 112.8(19) . . ?
C115 C114 C113 120(2) . . ?
C114 C115 N111 117(2) . . ?
C113 C112 C111 125(2) . . ?
C16B C15 N11 110(3) . . ?
C16B C15 C16A 11(4) . . ?
N11 C15 C16A 106(3) . . ?
C26 C25 N21 107(2) . . ?
C25 C26 N22 104(2) . . ?
N31 C35A C35B 103(4) . . ?
N31 C35A C36 91(2) . . ?
C35B C35A C36 58(3) . . ?
C36 C35B C35A 64(4) . . ?
N32 C36 C35B 75(3) . . ?
N32 C36 C35A 121(3) . . ?
C35B C36 C35A 58(3) . . ?
C46 C45 N41 114(2) . . ?
C45 C46 N42 111(2) . . ?
S651 C602 S601 37(3) . . ?
S601 C601 S651 30.2(13) . . ?
O602 S602 S652 83(2) . . ?
O602 S602 C604 105(2) . . ?
S652 S602 C604 62(2) . . ?
O602 S602 C603 95(2) . . ?
S652 S602 C603 55(2) . . ?
C604 S602 C603 110(2) . . ?
S602 S652 C603 73(3) . . ?
S602 S652 C604 68(3) . . ?
C603 S652 C604 130(4) . . ?
S602 S652 O602 45.0(17) . . ?
C603 S652 O602 85(3) . . ?
C604 S652 O602 88(3) . . ?
O607 S607 C613 116(2) . . ?
O607 S607 C614 100(2) . . ?
C613 S607 C614 86(2) . . ?
S602 O602 S652 51.9(18) . . ?
S652 C603 S602 52(2) . . ?
S652 C604 S602 50(2) . . ?
O603 S603 C605 97(2) . . ?
O603 S603 C606 106(3) . . ?
C605 S603 C606 91(3) . . ?
O603 S603 S653 101(2) . . ?
C605 S603 S653 57(2) . . ?
C606 S603 S653 35(2) . . ?
C606 S653 C605 95(5) . . ?
C606 S653 S603 51(3) . . ?
C605 S653 S603 46(2) . . ?
S603 C605 S653 77(3) . . ?
S653 C606 S603 94(4) . . ?
C16B C16A N12 87(8) . . ?
C16B C16A C15 15(5) . . ?
N12 C16A C15 96(5) . . ?
C16A C16B C15 155(9) . . ?
C16A C16B N12 62(7) . . ?
C15 C16B N12 132(5) . . ?

loop_
_geom_bond_atom_site_label_1
_geom_bond_atom_site_label_2
_geom_bond_distance
_geom_bond_site_symmetry_2
_geom_bond_publ_flag
W101 O101 1.738(15) . ?
W101 O115 1.923(13) . ?
W101 O116 1.931(13) . ?
W101 O121 1.936(13) . ?
W101 O113 1.960(16) . ?
W101 O137 2.321(11) . ?
W102 O102 1.706(14) . ?
W102 O118 1.875(14) . ?
W102 O117 1.928(14) . ?
W102 O113 1.941(16) . ?
W102 O114 1.978(14) . ?
W102 O137 2.405(11) . ?
W103 O103 1.709(14) . ?
W103 O120 1.866(14) . ?
W103 O114 1.901(14) . ?
W103 O119 1.945(12) . ?
W103 O115 2.007(12) . ?
W103 O137 2.342(12) . ?
W104 O104 1.766(15) . ?
W104 O128 1.865(14) . ?
W104 O123 1.922(14) . ?
W104 O116 1.943(13) . ?
W104 O122 1.953(16) . ?
W104 O138 2.303(13) . ?
W105 O105 1.708(15) . ?
W105 O124 1.848(13) . ?
W105 O117 1.901(14) . ?
W105 O129 1.966(15) . ?
W105 O123 1.971(14) . ?
W105 O138 2.324(13) . ?
W106 O106 1.676(14) . ?
W106 O125 1.891(15) . ?
W106 O118 1.935(14) . ?
W106 O130 1.944(12) . ?
W106 O124 1.976(13) . ?
W106 O139 2.421(13) . ?
W107 O107 1.702(13) . ?
W107 O119 1.849(12) . ?
W107 O131 1.864(12) . ?
W107 O125 1.902(15) . ?
W107 O126 1.935(13) . ?
W107 O139 2.329(13) . ?
W108 O108 1.724(15) . ?
W108 O126 1.876(12) . ?
W108 O132 1.905(13) . ?
W108 O127 1.928(15) . ?
W108 O120 1.929(13) . ?
W108 O140 2.319(13) . ?
W109 O109 1.751(14) . ?
W109 O122 1.879(16) . ?
W109 O121 1.900(13) . ?
W109 O127 1.904(15) . ?
W109 O133 1.928(13) . ?
W109 O140 2.371(12) . ?
W110 O110 1.755(14) . ?
W110 O129 1.869(15) . ?
W110 O136 1.937(13) . ?
W110 O134 1.943(13) . ?
W110 O128 1.958(14) . ?
W110 O138 2.354(13) . ?
W111 O111 1.712(14) . ?
W111 O134 1.875(13) . ?
W111 O135 1.902(12) . ?
W111 O130 1.944(13) . ?
W111 O131 1.952(12) . ?
W111 O139 2.281(13) . ?
W112 O112 1.808(13) . ?
W112 O136 1.891(13) . ?
W112 O135 1.905(12) . ?
W112 O132 1.946(14) . ?
W112 O133 1.960(13) . ?
W112 O140 2.370(12) . ?
W201 O201 1.742(15) . ?
W201 O216 1.801(17) . ?
W201 O215 1.868(15) . ?
W201 O213 1.900(16) . ?
W201 O221 1.967(16) . ?
W201 O237 2.379(19) . ?
W202 O202 1.621(16) . ?
W202 O217 1.876(16) . ?
W202 O218 1.926(16) . ?
W202 O213 1.977(16) . ?
W202 O214 2.016(16) . ?
W202 O237 2.350(19) . ?
W203 O203 1.660(15) . ?
W203 O219 1.848(17) . ?
W203 O214 1.935(16) . ?
W203 O220 1.941(14) . ?
W203 O215 1.952(15) . ?
W203 O237 2.309(19) . ?
W204 O204 1.714(18) . ?
W204 O223 1.907(16) . ?
W204 O228 1.936(19) . ?
W204 O222 1.972(17) . ?
W204 O216 1.980(17) . ?
W204 O238 2.401(19) . ?
W205 O205 1.628(18) . ?
W205 O224 1.864(17) . ?
W205 O229 1.906(18) . ?
W205 O223 1.917(16) . ?
W205 O217 1.922(16) . ?
W205 O238 2.347(19) . ?
W206 O206 1.622(17) . ?
W206 O218 1.874(16) . ?
W206 O230 1.903(16) . ?
W206 O224 1.917(17) . ?
W206 O225 1.958(18) . ?
W206 O239 2.367(16) . ?
W207 O207 1.642(15) . ?
W207 O231 1.875(18) . ?
W207 O219 1.920(16) . ?
W207 O226 1.94(2) . ?
W207 O225 1.975(18) . ?
W207 O239 2.319(17) . ?
W208 O208 1.647(18) . ?
W208 O226 1.80(2) . ?
W208 O220 1.829(14) . ?
W208 O232 1.943(19) . ?
W208 O227 1.980(19) . ?
W208 O240 2.295(19) . ?
W209 O209 1.675(19) . ?
W209 O222 1.805(17) . ?
W209 O221 1.848(16) . ?
W209 O233 1.853(17) . ?
W209 O227 1.885(19) . ?
W209 O240 2.430(19) . ?
W210 O210 1.625(16) . ?
W210 O234 1.75(2) . ?
W210 O236 1.852(18) . ?
W210 O228 1.878(19) . ?
W210 O229 1.926(18) . ?
W210 O238 2.396(19) . ?
W211 O211 1.741(16) . ?
W211 O230 1.909(16) . ?
W211 O231 1.916(18) . ?
W211 O234 1.97(2) . ?
W211 O235 2.01(2) . ?
W211 O239 2.339(16) . ?
W212 O212 1.715(17) . ?
W212 O235 1.79(2) . ?
W212 O236 1.907(18) . ?
W212 O233 1.926(17) . ?
W212 O232 1.989(19) . ?
W212 O240 2.335(18) . ?
Pd1 N111 2.05(2) . ?
Pd1 N101 2.085(16) . ?
Pd1 N11 2.11(2) . ?
Pd1 N12 2.18(2) . ?
Pd2 N21 2.03(2) . ?
Pd2 N211 2.041(17) . ?
Pd2 N201 2.089(16) . ?
Pd2 N22 2.15(2) . ?
Pd3 N301 2.04(2) . ?
Pd3 N311 2.06(2) . ?
Pd3 N31 2.08(2) . ?
Pd3 N32 2.23(2) . ?
Pd4 N411 2.046(17) . ?
Pd4 N401 2.060(16) . ?
Pd4 N42 2.09(2) . ?
Pd4 N41 2.136(18) . ?
S606 O606 1.447(15) . ?
S606 C612 1.77(2) . ?
S606 C611 1.88(3) . ?
S608 O608 1.445(16) . ?
S608 C615 1.84(3) . ?
S608 C616 1.85(2) . ?
S701 O701 1.30(3) . ?
S701 C701 1.65(5) . ?
S701 C702 1.80(3) . ?
S604 O604 1.533(19) . ?
S604 C607 1.79(3) . ?
S604 C608 1.86(4) . ?
S601 S651 1.01(4) . ?
S601 O601 1.60(3) . ?
S601 C601 1.64(4) . ?
S601 C602 1.66(5) . ?
S651 C602 1.15(5) . ?
S651 O601 1.44(4) . ?
S651 C601 2.00(6) . ?
Si1 O140 1.582(13) . ?
Si1 O137 1.629(12) . ?
Si1 O139 1.633(14) . ?
Si1 O138 1.654(14) . ?
Si2 O238 1.594(19) . ?
Si2 O237 1.647(19) . ?
Si2 O240 1.661(19) . ?
Si2 O239 1.679(17) . ?
N101 C101 1.36(3) . ?
N101 C105 1.54(3) . ?
N211 C215 1.35(3) . ?
N211 C211 1.37(2) . ?
N201 C201 1.36(3) . ?
N201 C205 1.49(3) . ?
N311 C315 1.26(2) . ?
N311 C311 1.44(3) . ?
N301 C301 1.17(3) . ?
N301 C305 1.38(3) . ?
N411 C411 1.28(2) . ?
N411 C415 1.42(2) . ?
N401 C401 1.27(2) . ?
N401 C405 1.38(2) . ?
N111 C111 1.35(3) . ?
N111 C115 1.52(3) . ?
N11 C15 1.43(3) . ?
N11 C12 1.56(3) . ?
N11 C11 1.60(3) . ?
N12 C16A 1.45(7) . ?
N12 C14 1.51(3) . ?
N12 C13 1.60(3) . ?
N12 C16B 1.65(6) . ?
N21 C22 1.50(3) . ?
N21 C21 1.59(3) . ?
N21 C25 1.62(3) . ?
N22 C23 1.42(3) . ?
N22 C24 1.49(3) . ?
N22 C26 1.59(3) . ?
N31 C31 1.34(4) . ?
N31 C32 1.47(4) . ?
N31 C35A 1.57(4) . ?
N32 C33 1.47(3) . ?
N32 C34 1.55(3) . ?
N32 C36 1.69(4) . ?
N41 C41 1.42(3) . ?
N41 C45 1.47(3) . ?
N41 C42 1.54(3) . ?
N42 C43 1.49(3) . ?
N42 C44 1.49(3) . ?
N42 C46 1.51(3) . ?
C101 C102 1.28(3) . ?
C102 C103 1.39(3) . ?
C103 C104 1.26(3) . ?
C103 C213 1.53(3) . ?
C104 C105 1.43(3) . ?
C211 C212 1.39(3) . ?
C212 C213 1.38(3) . ?
C213 C214 1.41(3) . ?
C214 C215 1.41(3) . ?
C201 C202 1.34(3) . ?
C202 C203 1.51(3) . ?
C203 C204 1.39(3) . ?
C203 C313 1.47(3) . ?
C204 C205 1.33(3) . ?
C311 C312 1.51(3) . ?
C312 C313 1.37(3) . ?
C313 C314 1.35(3) . ?
C314 C315 1.39(3) . ?
C301 C302 1.42(3) . ?
C302 C303 1.39(3) . ?
C303 C304 1.64(3) . ?
C303 C413 1.72(3) . ?
C304 C305 1.27(3) . ?
C411 C412 1.50(3) . ?
C412 C413 1.31(3) . ?
C413 C414 1.46(3) . ?
C414 C415 1.43(3) . ?
C401 C402 1.40(3) . ?
C402 C403 1.43(3) . ?
C403 C404 1.35(3) . ?
C403 C113 1.51(3) . ?
C404 C405 1.45(3) . ?
C111 C112 1.40(3) . ?
C113 C112 1.38(3) . ?
C113 C114 1.43(3) . ?
C114 C115 1.42(3) . ?
C15 C16B 1.20(7) . ?
C15 C16A 2.02(10) . ?
C25 C26 1.44(3) . ?
C35A C35B 1.72(9) . ?
C35A C36 1.81(5) . ?
C35B C36 1.71(9) . ?
C45 C46 1.34(3) . ?
S602 O602 1.48(3) . ?
S602 S652 1.65(6) . ?
S602 C604 1.99(5) . ?
S602 C603 1.99(5) . ?
S652 C603 1.71(6) . ?
S652 C604 1.89(6) . ?
S652 O602 2.08(6) . ?
S607 O607 1.45(2) . ?
S607 C613 1.73(5) . ?
S607 C614 1.79(5) . ?
O603 S603 1.44(3) . ?
S603 C605 1.70(6) . ?
S603 C606 1.80(6) . ?
S603 S653 2.32(6) . ?
S653 C606 1.34(7) . ?
S653 C605 2.00(7) . ?
C16A C16B 0.87(8) . ?

loop_
_platon_squeeze_void_nr
_platon_squeeze_void_average_x
_platon_squeeze_void_average_y
_platon_squeeze_void_average_z
_platon_squeeze_void_volume
_platon_squeeze_void_count_electrons
1 0.396 0.070 -0.028 11953.0 9755.3
